data_4349630
loop_
_publ_author_name
'Tu, Hao-Ran'
'Sun, Wen-Bin'
'Li, Hong-Feng'
'Chen, Peng'
'Tian, Yong-Mei'
'Zhang, Wan-Ying'
'Zhang, Yi-Quan'
'Yan, Peng-Fei'

_publ_section_title
;
 Complementation and joint contribution of appropriate intramolecular
 coupling and local ion symmetry to improve magnetic relaxation in a
 series of dinuclear Dy2 single-molecule magnets
;
_journal_issue 3
_journal_name_full 'Inorganic Chemistry Frontiers'
_journal_page_first 499
_journal_paper_doi 10.1039/C6QI00508J
_journal_volume 4
_journal_year 2017
_chemical_formula_moiety 'C74 H58 F12 O16 Tb2, 2(O)'
_chemical_formula_sum 'C74 H58 F12 O18 Tb2'
_chemical_formula_weight 1781.04
_space_group_crystal_system triclinic
_space_group_IT_number 2
_space_group_name_Hall '-P 1'
_space_group_name_H-M_alt 'P -1'
_atom_sites_solution_hydrogens geom
_atom_sites_solution_primary direct
_atom_sites_solution_secondary difmap
_audit_creation_date 2015-11-13
_audit_creation_method
;
Olex2 1.2
(compiled 2015.01.26 svn.r3150 for OlexSys, GUI svn.r4998)
;
_audit_update_record
;
2016-03-10 deposited with the CCDC.
2016-12-28 downloaded from the CCDC.
;
_cell_angle_alpha 65.286(4)
_cell_angle_beta 78.174(4)
_cell_angle_gamma 68.383(4)
_cell_formula_units_Z 1
_cell_length_a 10.4870(5)
_cell_length_b 14.2174(7)
_cell_length_c 14.5235(7)
_cell_measurement_reflns_used 7150
_cell_measurement_temperature 293
_cell_measurement_theta_max 29.5199
_cell_measurement_theta_min 3.0875
_cell_volume 1825.41(17)
_computing_cell_refinement
;
CrysAlisPro, Agilent Technologies,
Version 1.171.35.21 (release 20-01-2012 CrysAlis171 .NET)
(compiled Jan 23 2012,18:06:46)
;
_computing_data_collection
;
CrysAlisPro, Agilent Technologies,
Version 1.171.35.21 (release 20-01-2012 CrysAlis171 .NET)
(compiled Jan 23 2012,18:06:46)
;
_computing_data_reduction
;
CrysAlisPro, Agilent Technologies,
Version 1.171.35.21 (release 20-01-2012 CrysAlis171 .NET)
(compiled Jan 23 2012,18:06:46)
;
_computing_molecular_graphics 'Olex2 (Dolomanov et al., 2009)'
_computing_publication_material 'Olex2 (Dolomanov et al., 2009)'
_computing_structure_refinement 'ShelXL (Sheldrick, 2008)'
_computing_structure_solution 'ShelXT (Sheldrick, 2015)'
_diffrn_ambient_temperature 297
_diffrn_detector 'CCD area detector'
_diffrn_detector_area_resol_mean 16.1954
_diffrn_detector_type 'Bruker-Nonius APEXII CCD area detector'
_diffrn_measured_fraction_theta_full 0.998
_diffrn_measured_fraction_theta_max 0.998
_diffrn_measurement_details
;
#__ type_ start__ end____ width___ exp.time_
  1 omega   -1.00   52.00   1.0000    8.0000
omega____ theta____ kappa____ phi______ frames
    -       25.4268  -57.0000   30.0000 53

#__ type_ start__ end____ width___ exp.time_
  2 omega  -35.00    1.00   1.0000    8.0000
omega____ theta____ kappa____ phi______ frames
    -      -26.6768  -57.0000  150.0000 36

#__ type_ start__ end____ width___ exp.time_
  3 omega -100.00  -16.00   1.0000    8.0000
omega____ theta____ kappa____ phi______ frames
    -      -26.6768  -38.0000  120.0000 84

#__ type_ start__ end____ width___ exp.time_
  4 omega  -19.00   11.00   1.0000    8.0000
omega____ theta____ kappa____ phi______ frames
    -      -26.6768  -99.0000  -30.0000 30

#__ type_ start__ end____ width___ exp.time_
  5 omega  -43.00   39.00   1.0000    8.0000
omega____ theta____ kappa____ phi______ frames
    -      -26.6768   38.0000  -60.0000 82

#__ type_ start__ end____ width___ exp.time_
  6 omega  -55.00   46.00   1.0000    8.0000
omega____ theta____ kappa____ phi______ frames
    -      -26.6768   57.0000   30.0000 101

#__ type_ start__ end____ width___ exp.time_
  7 omega  -20.00   23.00   1.0000    8.0000
omega____ theta____ kappa____ phi______ frames
    -      -26.6768  -99.0000   90.0000 43

#__ type_ start__ end____ width___ exp.time_
  8 omega  -24.00    2.00   1.0000    8.0000
omega____ theta____ kappa____ phi______ frames
    -      -26.6768  -99.0000  -90.0000 26
;
_diffrn_measurement_device 'Bruker-Nonius APEXII CCD area detector and D8 diffractometer'
_diffrn_measurement_device_type 'Bruker D8 diffractometer'
_diffrn_measurement_method 'omega rotation'
_diffrn_orient_matrix_UB_11 -0.0398483000
_diffrn_orient_matrix_UB_12 0.0560167000
_diffrn_orient_matrix_UB_13 -0.0153068000
_diffrn_orient_matrix_UB_21 0.0170912000
_diffrn_orient_matrix_UB_22 0.0063055000
_diffrn_orient_matrix_UB_23 -0.0516368000
_diffrn_orient_matrix_UB_31 -0.0585856000
_diffrn_orient_matrix_UB_32 -0.0133431000
_diffrn_orient_matrix_UB_33 -0.0006142000
_diffrn_radiation_collimation '0.2 mm sinlge-pinhole'
_diffrn_radiation_monochromator 'Silicon 111'
_diffrn_radiation_probe x-ray
_diffrn_radiation_type MoK\a
_diffrn_radiation_wavelength 0.71073
_diffrn_reflns_av_R_equivalents 0.0237
_diffrn_reflns_av_unetI/netI 0.0360
_diffrn_reflns_limit_h_max 13
_diffrn_reflns_limit_h_min -13
_diffrn_reflns_limit_k_max 17
_diffrn_reflns_limit_k_min -13
_diffrn_reflns_limit_l_max 18
_diffrn_reflns_limit_l_min -18
_diffrn_reflns_number 13362
_diffrn_reflns_theta_full 26.00
_diffrn_reflns_theta_max 26.37
_diffrn_reflns_theta_min 3.09
_diffrn_source synchrotron
_diffrn_source_type 'Bend magnet, Station 11.3.1, ALS, LBNL'
_exptl_absorpt_coefficient_mu 2.021
_exptl_absorpt_correction_T_max 1.00000
_exptl_absorpt_correction_T_min 0.95382
_exptl_absorpt_correction_type multi-scan
_exptl_absorpt_process_details
;
CrysAlisPro, Agilent Technologies,
Version 1.171.35.21 (release 20-01-2012 CrysAlis171 .NET)
(compiled Jan 23 2012,18:06:46)
Empirical absorption correction using spherical harmonics,
 implemented in SCALE3 ABSPACK scaling algorithm.
;
_exptl_crystal_colour 'clear dark gray'
_exptl_crystal_colour_lustre clear
_exptl_crystal_colour_modifier dark
_exptl_crystal_colour_primary gray
_exptl_crystal_density_diffrn 1.620
_exptl_crystal_density_method 'not measured'
_exptl_crystal_description block
_exptl_crystal_F_000 884
_exptl_crystal_size_max 0.2
_exptl_crystal_size_mid 0.2
_exptl_crystal_size_min 0.15
_refine_diff_density_max 1.395
_refine_diff_density_min -0.570
_refine_diff_density_rms 0.106
_refine_ls_extinction_method none
_refine_ls_goodness_of_fit_ref 1.115
_refine_ls_hydrogen_treatment mixed
_refine_ls_matrix_type full
_refine_ls_number_parameters 575
_refine_ls_number_reflns 7443
_refine_ls_number_restraints 193
_refine_ls_restrained_S_all 1.105
_refine_ls_R_factor_all 0.0447
_refine_ls_R_factor_gt 0.0358
_refine_ls_shift/su_max 0.001
_refine_ls_shift/su_mean 0.000
_refine_ls_structure_factor_coef Fsqd
_refine_ls_weighting_details 'calc w=1/[\s^2^(Fo^2^)+(0.0576P)^2^+2.1715P] where P=(Fo^2^+2Fc^2^)/3'
_refine_ls_weighting_scheme calc
_refine_ls_wR_factor_gt 0.1059
_refine_ls_wR_factor_ref 0.1130
_reflns_number_gt 6484
_reflns_number_total 7443
_reflns_threshold_expression >2sigma(I)
_cod_data_source_file c6qi00508j4.cif
_cod_data_source_block thr138-3
_cod_original_cell_volume 1825.41(15)
_cod_database_code 4349630
_reflns_odcompleteness_completeness 99.83
_reflns_odcompleteness_iscentric 1
_reflns_odcompleteness_theta 27.50
_olex2_refinement_description
;
1. Fixed Uiso
 At 1.2 times of:
  All C(H) groups
 At 1.5 times of:
  All C(H,H,H) groups, All O(H) groups
2. Restrained distances
 O8-H8
 0.85 with sigma of 0.01
 C00X-H8
 1.847356 with sigma of 0.02
 Tb1-H8
 2.880939 with sigma of 0.02
3. Rigid bond restraints
 All non-hydrogen atoms
 with sigma for 1-2 distances of 0.001 and sigma for 1-3 distances of 0.001
4. Others
 Sof(C0AA)=Sof(H0AA)=Sof(C01I)=Sof(H01I)=Sof(C1AA)=Sof(H1AA)=Sof(C2AA)=
 Sof(H2AA)=Sof(C30)=Sof(C29)=Sof(H29)=Sof(C28)=Sof(H28)=Sof(C27)=Sof(C32)=
 Sof(H32)=Sof(C31)=1-FVAR(1)
 Sof(C00Z)=Sof(C010)=Sof(C015)=Sof(H015)=Sof(C37)=Sof(C36)=Sof(H36)=Sof(C01D)=
 Sof(H01D)=Sof(C01E)=Sof(H01E)=Sof(C33)=Sof(H33)=Sof(C35)=Sof(H35)=Sof(C34)=
 Sof(H34)=FVAR(1)
5.a Aromatic/amide H refined with riding coordinates:
 C3(H3), C17(H17), C19(H19), C9(H9), C18(H18), C25(H25), C6(H6), C015(H015),
 C14(H14), C7(H7), C13(H13), C11(H11), C12(H12), C36(H36), C01D(H01D),
 C01E(H01E), C33(H33), C35(H35), C34(H34), C0AA(H0AA), C01I(H01I), C1AA(H1AA),
 C2AA(H2AA), C29(H29), C28(H28), C32(H32)
5.b Idealised Me refined as rotating group:
 C00X(H00a,H00b,H00c), C15(H15a,H15b,H15c), C22(H22a,H22b,H22c)
;
_olex2_submission_special_instructions 'No special instructions were received'

loop_
_space_group_symop_id
_space_group_symop_operation_xyz
1 'x, y, z'
2 '-x, -y, -z'

loop_
_atom_site_label
_atom_site_type_symbol
_atom_site_fract_x
_atom_site_fract_y
_atom_site_fract_z
_atom_site_U_iso_or_equiv
_atom_site_adp_type
_atom_site_occupancy
_atom_site_calc_flag
_atom_site_disorder_assembly
_atom_site_disorder_group
_atom_site_refinement_flags_posn
_atom_site_refinement_flags_adp
Tb1 Tb 0.39743(2) 0.484272(17) 0.633120(16) 0.03936(9) Uani 1 d . . D U
O2 O 0.5971(3) 0.4153(2) 0.5459(2) 0.0404(5) Uani 1 d . . . U
O6 O 0.5026(3) 0.6220(3) 0.6018(3) 0.0492(6) Uani 1 d A . . U
O3 O 0.6267(4) 0.3824(3) 0.7353(3) 0.0551(6) Uani 1 d . . . U
O7 O 0.3554(4) 0.5332(3) 0.7755(3) 0.0564(7) Uani 1 d A . . U
O1 O 0.8000(3) 0.3353(3) 0.4315(3) 0.0522(8) Uani 1 d . . . U
O5 O 0.1873(4) 0.4617(3) 0.7200(3) 0.0557(6) Uani 1 d . . . U
O4 O 0.4338(4) 0.2995(3) 0.7338(3) 0.0604(7) Uani 1 d . . . U
O8 O 0.2983(4) 0.4149(3) 0.5457(3) 0.0580(8) Uani 1 d . . D U
H8 H 0.353(3) 0.404(5) 0.496(3) 0.087 Uiso 1 d . . DR .
F2 F -0.0354(5) 0.3400(4) 0.8997(4) 0.1114(14) Uani 1 d . . . U
C16 C 0.7370(5) 0.3268(4) 0.6872(4) 0.0479(9) Uani 1 d . . . U
F3 F -0.0030(5) 0.4846(5) 0.8797(5) 0.143(2) Uani 1 d . . . U
C21 C 0.7159(4) 0.3484(4) 0.5876(4) 0.0399(7) Uani 1 d . . . U
C4 C 0.3699(6) 0.2377(4) 0.7940(4) 0.0531(9) Uani 1 d . . . U
F1 F -0.0799(5) 0.4723(5) 0.7631(5) 0.1343(18) Uani 1 d . . . U
F4 F 0.1792(5) 0.6323(7) 0.9020(4) 0.170(3) Uani 1 d . . . U
F6 F 0.3496(7) 0.5069(5) 0.9741(3) 0.141(2) Uani 1 d . . . U
C20 C 0.8262(4) 0.3016(4) 0.5312(4) 0.0447(8) Uani 1 d . . . U
C3 C 0.2317(7) 0.2782(5) 0.8271(5) 0.0664(13) Uani 1 d . . . U
H3 H 0.1913 0.2291 0.8774 0.080 Uiso 1 calc . . R .
C2 C 0.1554(6) 0.3842(5) 0.7894(4) 0.0552(10) Uani 1 d . . . U
F5 F 0.3402(9) 0.6654(6) 0.9319(4) 0.168(2) Uani 1 d . . . U
C26 C 0.5051(5) 0.6823(4) 0.6430(5) 0.0541(10) Uani 1 d . . . U
C17 C 0.8613(6) 0.2570(5) 0.7299(5) 0.0664(14) Uani 1 d . . . U
H17 H 0.8740 0.2427 0.7965 0.080 Uiso 1 calc . . R .
C24 C 0.3774(6) 0.6016(5) 0.7986(4) 0.0580(10) Uani 1 d . . . U
C5 C 0.4488(7) 0.1187(5) 0.8306(4) 0.0645(11) Uani 1 d . . . U
C19 C 0.9485(5) 0.2311(5) 0.5738(5) 0.0613(12) Uani 1 d . . . U
H19 H 1.0196 0.1984 0.5360 0.074 Uiso 1 calc . . R .
C9 C 0.5848(7) 0.0865(5) 0.8071(5) 0.0690(12) Uani 1 d . . . U
H9 H 0.6270 0.1396 0.7703 0.083 Uiso 1 calc . . R .
C1 C 0.0096(7) 0.4191(7) 0.8341(6) 0.0822(11) Uani 1 d . . . U
C23 C 0.3105(8) 0.6021(7) 0.9021(5) 0.0840(12) Uani 1 d A . . U
C18 C 0.9646(6) 0.2096(6) 0.6734(5) 0.0733(16) Uani 1 d . . . U
H18 H 1.0471 0.1620 0.7024 0.088 Uiso 1 calc . . R .
C00X C 0.1717(6) 0.4115(8) 0.5355(6) 0.092(3) Uani 1 d . . D U
H00A H 0.1736 0.4033 0.4728 0.138 Uiso 1 calc . . GR .
H00B H 0.1017 0.4781 0.5353 0.138 Uiso 1 calc . . GR .
H00C H 0.1522 0.3508 0.5912 0.138 Uiso 1 calc . . GR .
C25 C 0.4459(7) 0.6740(5) 0.7418(5) 0.0686(13) Uani 1 d A . . U
H25 H 0.4543 0.7200 0.7690 0.082 Uiso 1 calc . . R .
C00Z C 0.689(3) 0.896(2) 0.5432(11) 0.059(2) Uani 0.660(10) d A 1 . U
C010 C 0.5586(11) 0.7761(8) 0.5727(9) 0.0493(16) Uani 0.660(10) d A 1 . U
C15 C 0.6289(7) 0.3452(6) 0.8434(4) 0.081(2) Uani 1 d . . . U
H15A H 0.5418 0.3811 0.8702 0.122 Uiso 1 calc . . GR .
H15B H 0.7003 0.3621 0.8594 0.122 Uiso 1 calc . . GR .
H15C H 0.6460 0.2677 0.8731 0.122 Uiso 1 calc . . GR .
C10 C 0.6666(9) -0.0249(6) 0.8359(5) 0.0854(14) Uani 1 d . . . U
C6 C 0.3857(10) 0.0364(6) 0.8872(6) 0.098(2) Uani 1 d . . . U
H6 H 0.2922 0.0553 0.9059 0.117 Uiso 1 calc . . R .
C8 C 0.6018(13) -0.1041(6) 0.8893(6) 0.1051(18) Uani 1 d . . . U
C015 C 0.5452(11) 0.8196(8) 0.4649(8) 0.0562(17) Uani 0.660(10) d A 1 . U
H015 H 0.5011 0.7912 0.4385 0.067 Uiso 0.660(10) calc A 1 R .
C37 C 0.6700(10) 0.9405(8) 0.4399(8) 0.0585(19) Uani 0.660(10) d A 1 . U
C14 C 0.6795(16) -0.2168(7) 0.9170(8) 0.144(3) Uani 1 d . . . U
H14 H 0.6367 -0.2700 0.9511 0.173 Uiso 1 calc . . R .
C7 C 0.4653(13) -0.0716(6) 0.9139(7) 0.122(3) Uani 1 d . . . U
H7 H 0.4232 -0.1248 0.9508 0.146 Uiso 1 calc . . R .
C13 C 0.8140(16) -0.2452(9) 0.8936(9) 0.154(3) Uani 1 d . . . U
H13 H 0.8653 -0.3187 0.9111 0.185 Uiso 1 calc . . R .
C11 C 0.8055(10) -0.0583(7) 0.8141(8) 0.115(2) Uani 1 d . . . U
H11 H 0.8506 -0.0068 0.7789 0.139 Uiso 1 calc . . R .
C12 C 0.8780(13) -0.1671(9) 0.8438(10) 0.148(3) Uani 1 d . . . U
H12 H 0.9726 -0.1887 0.8301 0.178 Uiso 1 calc . . R .
C36 C 0.7342(14) 1.0250(10) 0.3741(12) 0.080(3) Uani 0.660(10) d A 1 . U
H36 H 0.7299 1.0529 0.3040 0.095 Uiso 0.660(10) calc A 1 R .
C01D C 0.6296(10) 0.8145(8) 0.6092(9) 0.0562(18) Uani 0.660(10) d A 1 . U
H01D H 0.6397 0.7868 0.6787 0.067 Uiso 0.660(10) calc A 1 R .
C01E C 0.5962(10) 0.9022(7) 0.4002(8) 0.0619(18) Uani 0.660(10) d A 1 . U
H01E H 0.5823 0.9325 0.3312 0.074 Uiso 0.660(10) calc A 1 R .
C33 C 0.7592(10) 0.9395(9) 0.5825(10) 0.077(2) Uani 0.660(10) d A 1 . U
H33 H 0.7684 0.9130 0.6520 0.092 Uiso 0.660(10) calc A 1 R .
C35 C 0.799(2) 1.0612(16) 0.4169(15) 0.101(4) Uani 0.660(10) d A 1 . U
H35 H 0.8352 1.1168 0.3753 0.121 Uiso 0.660(10) calc A 1 R .
C34 C 0.8129(12) 1.0203(10) 0.5174(12) 0.093(3) Uani 0.660(10) d A 1 . U
H34 H 0.8599 1.0472 0.5433 0.111 Uiso 0.660(10) calc A 1 R .
C0AA C 0.641(2) 0.9583(16) 0.3509(17) 0.072(4) Uani 0.340(10) d A 2 . U
H0AA H 0.5925 0.9483 0.3106 0.086 Uiso 0.340(10) calc A 2 R .
C01I C 0.712(3) 1.032(2) 0.309(2) 0.087(5) Uani 0.340(10) d A 2 . U
H01I H 0.7142 1.0702 0.2393 0.105 Uiso 0.340(10) calc A 2 R .
C1AA C 0.785(3) 1.052(2) 0.374(2) 0.088(6) Uani 0.340(10) d A 2 . U
H1AA H 0.8342 1.1009 0.3455 0.105 Uiso 0.340(10) calc A 2 R .
C2AA C 0.7788(19) 0.9977(17) 0.473(2) 0.080(5) Uani 0.340(10) d A 2 . U
H2AA H 0.8248 1.0112 0.5117 0.096 Uiso 0.340(10) calc A 2 R .
C30 C 0.707(6) 0.920(4) 0.525(2) 0.060(5) Uani 0.340(10) d A 2 . U
C29 C 0.708(2) 0.8602(16) 0.6237(18) 0.072(4) Uani 0.340(10) d A 2 . U
H29 H 0.7522 0.8739 0.6638 0.086 Uiso 0.340(10) calc A 2 R .
C28 C 0.649(2) 0.7822(18) 0.6689(18) 0.064(4) Uani 0.340(10) d A 2 . U
H28 H 0.6482 0.7458 0.7391 0.077 Uiso 0.340(10) calc A 2 R .
C27 C 0.5877(19) 0.7548(15) 0.6081(16) 0.049(3) Uani 0.340(10) d A 2 . U
C32 C 0.5760(18) 0.8174(14) 0.5079(18) 0.051(3) Uani 0.340(10) d A 2 . U
H32 H 0.5222 0.8072 0.4716 0.061 Uiso 0.340(10) calc A 2 R .
C31 C 0.643(2) 0.8986(17) 0.4556(16) 0.056(3) Uani 0.340(10) d A 2 . U
O9 O 0.9246(9) 0.0830(6) 1.0309(6) 0.143(3) Uani 1 d . . . U
C22 C 0.9135(6) 0.2966(5) 0.3678(5) 0.0686(16) Uani 1 d . . . U
H22A H 0.8860 0.3267 0.2996 0.103 Uiso 1 calc . . GR .
H22B H 0.9414 0.2183 0.3926 0.103 Uiso 1 calc . . GR .
H22C H 0.9890 0.3189 0.3689 0.103 Uiso 1 calc . . GR .

loop_
_atom_site_aniso_label
_atom_site_aniso_U_11
_atom_site_aniso_U_22
_atom_site_aniso_U_33
_atom_site_aniso_U_23
_atom_site_aniso_U_13
_atom_site_aniso_U_12
Tb1 0.03551(13) 0.03842(13) 0.04167(14) -0.01730(10) 0.00791(9) -0.01189(9)
O2 0.0340(8) 0.0374(13) 0.0427(10) -0.0158(10) 0.0014(7) -0.0048(9)
O6 0.0486(16) 0.0496(11) 0.0572(16) -0.0283(11) 0.0078(12) -0.0202(11)
O3 0.0494(10) 0.0627(16) 0.0438(12) -0.0197(12) -0.0022(9) -0.0085(10)
O7 0.0546(14) 0.0677(18) 0.0470(14) -0.0300(14) 0.0088(12) -0.0162(12)
O1 0.0404(16) 0.0524(19) 0.0543(13) -0.0251(15) 0.0073(12) -0.0042(14)
O5 0.0467(9) 0.0553(15) 0.0629(18) -0.0264(13) 0.0197(10) -0.0213(10)
O4 0.0568(14) 0.0426(8) 0.0646(16) -0.0107(10) 0.0111(12) -0.0160(9)
O8 0.0492(14) 0.076(2) 0.0672(18) -0.0397(16) 0.0128(12) -0.0333(18)
F2 0.090(3) 0.134(3) 0.107(3) -0.041(2) 0.054(2) -0.068(3)
C16 0.0411(13) 0.048(3) 0.0475(16) -0.0145(19) -0.0036(12) -0.0098(14)
F3 0.115(4) 0.170(5) 0.195(5) -0.140(5) 0.092(3) -0.070(4)
C21 0.0329(12) 0.036(2) 0.0477(15) -0.0156(17) 0.0002(10) -0.0086(12)
C4 0.0714(19) 0.0485(11) 0.040(2) -0.0128(17) 0.0036(19) -0.0277(11)
F1 0.0560(18) 0.167(5) 0.130(3) -0.025(3) 0.018(2) -0.031(3)
F4 0.082(2) 0.301(8) 0.107(4) -0.127(5) 0.024(2) 0.002(3)
F6 0.189(5) 0.134(3) 0.0546(18) -0.029(2) 0.013(3) -0.020(3)
C20 0.0338(14) 0.039(2) 0.0561(15) -0.0192(18) 0.0031(12) -0.0077(13)
C3 0.078(2) 0.0629(16) 0.058(3) -0.020(2) 0.023(3) -0.0391(15)
C2 0.0575(15) 0.0670(16) 0.052(3) -0.0302(16) 0.0201(14) -0.0351(11)
F5 0.265(6) 0.209(5) 0.108(4) -0.123(4) 0.054(5) -0.121(6)
C26 0.048(2) 0.052(2) 0.072(2) -0.0371(19) 0.002(2) -0.0129(18)
C17 0.050(2) 0.073(4) 0.062(2) -0.023(3) -0.0160(18) -0.0010(19)
C24 0.055(3) 0.066(3) 0.0522(17) -0.0355(17) -0.0011(17) -0.004(2)
C5 0.098(2) 0.0464(11) 0.046(3) -0.012(2) -0.003(3) -0.0275(13)
C19 0.0367(17) 0.060(3) 0.072(2) -0.025(3) -0.0014(17) 0.0012(17)
C9 0.092(2) 0.0540(16) 0.061(3) -0.024(2) -0.021(3) -0.0117(15)
C1 0.064(2) 0.101(3) 0.087(4) -0.045(2) 0.0378(15) -0.0435(16)
C23 0.087(2) 0.104(3) 0.060(2) -0.0530(18) 0.008(2) -0.011(2)
C18 0.043(2) 0.081(4) 0.077(3) -0.028(3) -0.014(2) 0.004(2)
C00X 0.050(2) 0.147(7) 0.118(6) -0.089(6) 0.000(4) -0.031(4)
C25 0.077(4) 0.074(4) 0.071(3) -0.046(3) 0.001(2) -0.022(3)
C00Z 0.052(9) 0.048(10) 0.090(4) -0.042(5) -0.004(6) -0.011(5)
C010 0.042(5) 0.032(3) 0.073(2) -0.023(3) -0.021(4) 0.002(3)
C15 0.070(3) 0.104(5) 0.0461(16) -0.027(3) -0.0091(17) 0.000(3)
C10 0.124(3) 0.0589(17) 0.072(4) -0.032(3) -0.042(3) 0.0002(15)
C6 0.149(4) 0.0560(17) 0.075(4) -0.009(3) 0.018(5) -0.050(2)
C8 0.188(4) 0.051(2) 0.062(4) -0.016(3) -0.030(5) -0.016(2)
C015 0.057(5) 0.053(4) 0.069(3) -0.034(3) -0.007(4) -0.015(4)
C37 0.047(5) 0.047(5) 0.085(4) -0.037(3) 0.006(4) -0.011(3)
C14 0.257(7) 0.052(2) 0.088(6) -0.018(4) -0.046(8) -0.003(3)
C7 0.197(5) 0.0515(15) 0.088(6) 0.001(4) 0.005(6) -0.047(3)
C13 0.243(7) 0.072(3) 0.118(9) -0.046(5) -0.086(8) 0.036(4)
C11 0.118(3) 0.089(3) 0.140(8) -0.065(4) -0.063(4) 0.022(2)
C12 0.165(5) 0.098(4) 0.164(10) -0.070(6) -0.095(6) 0.047(3)
C36 0.069(8) 0.053(6) 0.113(5) -0.032(5) 0.008(6) -0.022(4)
C01D 0.052(5) 0.061(5) 0.072(4) -0.042(4) -0.001(4) -0.017(4)
C01E 0.065(5) 0.050(4) 0.073(3) -0.030(3) -0.004(4) -0.014(3)
C33 0.059(5) 0.085(6) 0.117(5) -0.064(5) 0.002(5) -0.030(4)
C35 0.093(10) 0.082(10) 0.147(7) -0.052(8) 0.017(10) -0.052(8)
C34 0.067(6) 0.085(7) 0.155(7) -0.065(7) 0.002(7) -0.036(5)
C0AA 0.077(11) 0.069(11) 0.086(6) -0.040(7) 0.012(9) -0.037(9)
C01I 0.083(15) 0.063(12) 0.118(8) -0.036(11) 0.015(13) -0.036(10)
C1AA 0.067(17) 0.053(13) 0.154(11) -0.047(13) 0.012(15) -0.031(10)
C2AA 0.051(9) 0.062(11) 0.148(10) -0.058(9) 0.001(11) -0.023(8)
C30 0.045(14) 0.046(18) 0.107(8) -0.050(9) -0.005(13) -0.011(9)
C29 0.072(11) 0.065(10) 0.105(7) -0.050(8) -0.021(10) -0.020(8)
C28 0.069(11) 0.075(12) 0.075(7) -0.052(8) -0.002(9) -0.024(9)
C27 0.028(7) 0.038(6) 0.080(4) -0.026(4) -0.026(4) 0.005(6)
C32 0.046(9) 0.042(8) 0.075(5) -0.030(6) -0.015(8) -0.011(6)
C31 0.051(10) 0.054(10) 0.084(5) -0.048(5) 0.009(7) -0.020(7)
O9 0.201(8) 0.122(5) 0.130(5) -0.033(4) -0.093(6) -0.052(5)
C22 0.057(3) 0.065(4) 0.072(3) -0.041(3) 0.013(2) 0.002(3)

loop_
_atom_type_symbol
_atom_type_description
_atom_type_scat_dispersion_real
_atom_type_scat_dispersion_imag
_atom_type_scat_source
C C 0.0033 0.0016 'International Tables Vol C Tables 4.2.6.8 and 6.1.1.4'
H H 0.0000 0.0000 'International Tables Vol C Tables 4.2.6.8 and 6.1.1.4'
F F 0.0171 0.0103 'International Tables Vol C Tables 4.2.6.8 and 6.1.1.4'
O O 0.0106 0.0060 'International Tables Vol C Tables 4.2.6.8 and 6.1.1.4'
Tb Tb -0.1723 4.1537 'International Tables Vol C Tables 4.2.6.8 and 6.1.1.4'

loop_
_geom_angle_atom_site_label_1
_geom_angle_atom_site_label_2
_geom_angle_atom_site_label_3
_geom_angle
_geom_angle_site_symmetry_1
_geom_angle_site_symmetry_3
O2 Tb1 Tb1 33.41(7) . 2_666
O2 Tb1 Tb1 32.37(7) 2_666 2_666
O2 Tb1 O2 65.78(12) . 2_666
O2 Tb1 O6 82.42(11) . .
O2 Tb1 O6 73.24(11) 2_666 .
O2 Tb1 O3 121.65(10) 2_666 .
O2 Tb1 O3 63.65(11) . .
O2 Tb1 O7 133.14(12) . .
O2 Tb1 O1 129.19(11) . 2_666
O2 Tb1 O1 63.98(10) 2_666 2_666
O2 Tb1 O5 146.57(12) . .
O2 Tb1 O4 82.80(12) . .
O2 Tb1 O8 68.77(12) 2_666 .
O2 Tb1 O8 82.09(11) . .
O6 Tb1 Tb1 75.43(8) . 2_666
O6 Tb1 O3 73.15(12) . .
O6 Tb1 O1 76.68(12) . 2_666
O6 Tb1 O8 142.01(13) . .
O3 Tb1 Tb1 93.22(7) . 2_666
O7 Tb1 Tb1 144.95(9) . 2_666
O7 Tb1 O2 133.71(12) . 2_666
O7 Tb1 O6 69.88(12) . .
O7 Tb1 O3 72.33(12) . .
O7 Tb1 O1 80.91(12) . 2_666
O7 Tb1 O5 70.24(13) . .
O7 Tb1 O8 141.28(12) . .
O1 Tb1 Tb1 96.10(8) 2_666 2_666
O1 Tb1 O3 144.95(12) 2_666 .
O5 Tb1 Tb1 141.55(10) . 2_666
O5 Tb1 O2 119.04(12) . 2_666
O5 Tb1 O6 130.99(12) . .
O5 Tb1 O3 119.09(12) . .
O5 Tb1 O1 69.96(12) . 2_666
O5 Tb1 O8 71.05(13) . .
O4 Tb1 Tb1 110.02(10) . 2_666
O4 Tb1 O2 133.55(13) . 2_666
O4 Tb1 O6 137.56(13) . .
O4 Tb1 O3 64.63(13) . .
O4 Tb1 O7 92.74(14) . .
O4 Tb1 O1 140.38(12) . 2_666
O4 Tb1 O5 71.10(13) . .
O4 Tb1 O8 73.94(15) . .
O8 Tb1 Tb1 72.58(8) . 2_666
O8 Tb1 O3 128.16(13) . .
O8 Tb1 O1 86.82(13) . 2_666
Tb1 O2 Tb1 114.22(12) . 2_666
C21 O2 Tb1 117.8(3) . 2_666
C21 O2 Tb1 125.2(3) . .
C26 O6 Tb1 138.5(3) . .
C16 O3 Tb1 114.1(3) . .
C16 O3 C15 116.4(4) . .
C15 O3 Tb1 124.4(3) . .
C24 O7 Tb1 137.2(4) . .
C20 O1 Tb1 114.4(3) . 2_666
C20 O1 C22 115.8(4) . .
C22 O1 Tb1 124.1(3) . 2_666
C2 O5 Tb1 133.9(4) . .
C4 O4 Tb1 140.2(4) . .
Tb1 O8 H8 110.4(14) . .
C00X O8 Tb1 139.4(4) . .
C00X O8 H8 108.0(15) . .
O3 C16 C21 114.0(4) . .
O3 C16 C17 125.1(5) . .
C17 C16 C21 120.9(5) . .
O2 C21 C16 121.4(4) . .
O2 C21 C20 121.0(4) . .
C16 C21 C20 117.5(4) . .
O4 C4 C3 121.8(5) . .
O4 C4 C5 115.9(5) . .
C3 C4 C5 122.3(5) . .
O1 C20 C21 113.4(4) . .
O1 C20 C19 125.1(4) . .
C19 C20 C21 121.5(5) . .
C4 C3 H3 118.3 . .
C2 C3 C4 123.3(5) . .
C2 C3 H3 118.3 . .
O5 C2 C3 128.6(5) . .
O5 C2 C1 112.7(6) . .
C3 C2 C1 118.6(5) . .
O6 C26 C25 123.1(5) . .
O6 C26 C010 113.9(6) . .
O6 C26 C27 126.1(10) . .
C25 C26 C010 122.4(6) . .
C25 C26 C27 109.8(10) . .
C27 C26 C010 21.6(6) . .
C16 C17 H17 120.2 . .
C18 C17 C16 119.6(6) . .
C18 C17 H17 120.2 . .
O7 C24 C23 112.5(6) . .
O7 C24 C25 128.1(5) . .
C25 C24 C23 119.3(6) . .
C9 C5 C4 119.3(5) . .
C9 C5 C6 117.9(6) . .
C6 C5 C4 122.8(7) . .
C20 C19 H19 120.4 . .
C20 C19 C18 119.2(5) . .
C18 C19 H19 120.4 . .
C5 C9 H9 118.5 . .
C5 C9 C10 123.0(7) . .
C10 C9 H9 118.5 . .
F2 C1 F3 106.8(6) . .
F2 C1 F1 104.5(6) . .
F2 C1 C2 115.7(7) . .
F3 C1 F1 107.0(8) . .
F3 C1 C2 110.9(6) . .
F1 C1 C2 111.4(6) . .
F4 C23 F6 107.6(8) . .
F4 C23 F5 107.3(7) . .
F4 C23 C24 110.9(6) . .
F6 C23 F5 103.9(7) . .
F6 C23 C24 112.4(6) . .
F5 C23 C24 114.1(7) . .
C17 C18 C19 121.1(5) . .
C17 C18 H18 119.5 . .
C19 C18 H18 119.5 . .
O8 C00X H00A 109.5 . .
O8 C00X H00B 109.5 . .
O8 C00X H00C 109.5 . .
H00A C00X H00B 109.5 . .
H00A C00X H00C 109.5 . .
H00B C00X H00C 109.5 . .
C26 C25 H25 118.6 . .
C24 C25 C26 122.7(5) . .
C24 C25 H25 118.6 . .
C37 C00Z C01D 119.9(10) . .
C37 C00Z C33 119.1(11) . .
C01D C00Z C33 120.8(12) . .
C015 C010 C26 120.7(7) . .
C01D C010 C26 120.6(9) . .
C01D C010 C015 118.5(10) . .
O3 C15 H15A 109.5 . .
O3 C15 H15B 109.5 . .
O3 C15 H15C 109.5 . .
H15A C15 H15B 109.5 . .
H15A C15 H15C 109.5 . .
H15B C15 H15C 109.5 . .
C8 C10 C9 118.1(8) . .
C11 C10 C9 123.3(8) . .
C11 C10 C8 118.6(8) . .
C5 C6 H6 120.5 . .
C7 C6 C5 118.9(9) . .
C7 C6 H6 120.5 . .
C10 C8 C14 119.9(11) . .
C7 C8 C10 118.9(7) . .
C7 C8 C14 121.3(11) . .
C010 C015 H015 119.3 . .
C01E C015 C010 121.4(9) . .
C01E C015 H015 119.3 . .
C00Z C37 C36 117.8(11) . .
C00Z C37 C01E 120.1(10) . .
C01E C37 C36 122.0(11) . .
C8 C14 H14 120.4 . .
C13 C14 C8 119.3(13) . .
C13 C14 H14 120.4 . .
C6 C7 H7 118.4 . .
C8 C7 C6 123.2(9) . .
C8 C7 H7 118.4 . .
C14 C13 H13 119.7 . .
C14 C13 C12 120.6(10) . .
C12 C13 H13 119.7 . .
C10 C11 H11 119.9 . .
C12 C11 C10 120.2(12) . .
C12 C11 H11 119.9 . .
C13 C12 H12 119.3 . .
C11 C12 C13 121.4(13) . .
C11 C12 H12 119.3 . .
C37 C36 H36 120.4 . .
C35 C36 C37 119.2(14) . .
C35 C36 H36 120.4 . .
C00Z C01D H01D 119.5 . .
C010 C01D C00Z 121.0(11) . .
C010 C01D H01D 119.5 . .
C015 C01E C37 119.0(10) . .
C015 C01E H01E 120.5 . .
C37 C01E H01E 120.5 . .
C00Z C33 H33 120.0 . .
C34 C33 C00Z 120.0(13) . .
C34 C33 H33 120.0 . .
C36 C35 H35 118.6 . .
C36 C35 C34 122.7(13) . .
C34 C35 H35 118.6 . .
C33 C34 H34 119.5 . .
C35 C34 C33 121.0(11) . .
C35 C34 H34 119.5 . .
C01I C0AA H0AA 120.8 . .
C01I C0AA C31 118(2) . .
C31 C0AA H0AA 120.8 . .
C0AA C01I H01I 119.5 . .
C0AA C01I C1AA 121(3) . .
C1AA C01I H01I 119.5 . .
C01I C1AA H1AA 120.8 . .
C2AA C1AA C01I 118(2) . .
C2AA C1AA H1AA 120.8 . .
C1AA C2AA H2AA 117.3 . .
C1AA C2AA C30 125(2) . .
C30 C2AA H2AA 117.3 . .
C2AA C30 C31 114(2) . .
C29 C30 C2AA 125(2) . .
C29 C30 C31 120.4(18) . .
C30 C29 H29 118.0 . .
C28 C29 C30 124.0(19) . .
C28 C29 H29 118.0 . .
C29 C28 H28 120.4 . .
C29 C28 C27 119(2) . .
C27 C28 H28 120.4 . .
C28 C27 C26 127.6(18) . .
C32 C27 C26 111.6(13) . .
C32 C27 C28 119.1(17) . .
C27 C32 H32 118.6 . .
C27 C32 C31 122.9(17) . .
C31 C32 H32 118.6 . .
C0AA C31 C30 122(2) . .
C0AA C31 C32 123.9(18) . .
C32 C31 C30 113.5(19) . .
O1 C22 H22A 109.5 . .
O1 C22 H22B 109.5 . .
O1 C22 H22C 109.5 . .
H22A C22 H22B 109.5 . .
H22A C22 H22C 109.5 . .
H22B C22 H22C 109.5 . .

loop_
_geom_bond_atom_site_label_1
_geom_bond_atom_site_label_2
_geom_bond_distance
_geom_bond_site_symmetry_2
Tb1 Tb1 3.9538(5) 2_666
Tb1 O2 2.321(3) .
Tb1 O2 2.387(3) 2_666
Tb1 O6 2.429(3) .
Tb1 O3 2.680(3) .
Tb1 O7 2.358(3) .
Tb1 O1 2.573(3) 2_666
Tb1 O5 2.365(3) .
Tb1 O4 2.338(3) .
Tb1 O8 2.451(4) .
O2 Tb1 2.387(3) 2_666
O2 C21 1.333(5) .
O6 C26 1.244(6) .
O3 C16 1.381(6) .
O3 C15 1.435(6) .
O7 C24 1.256(7) .
O1 Tb1 2.573(3) 2_666
O1 C20 1.374(6) .
O1 C22 1.438(6) .
O5 C2 1.244(6) .
O4 C4 1.239(6) .
O8 H8 0.856(9) .
O8 C00X 1.386(7) .
F2 C1 1.305(8) .
C16 C21 1.396(7) .
C16 C17 1.390(7) .
F3 C1 1.309(9) .
C21 C20 1.397(6) .
C4 C3 1.412(8) .
C4 C5 1.492(8) .
F1 C1 1.319(10) .
F4 C23 1.282(9) .
F6 C23 1.295(9) .
C20 C19 1.375(7) .
C3 H3 0.9300 .
C3 C2 1.347(8) .
C2 C1 1.520(8) .
F5 C23 1.297(9) .
C26 C25 1.416(8) .
C26 C010 1.522(12) .
C26 C27 1.453(18) .
C17 H17 0.9300 .
C17 C18 1.364(9) .
C24 C23 1.525(8) .
C24 C25 1.360(9) .
C5 C9 1.345(9) .
C5 C6 1.424(9) .
C19 H19 0.9300 .
C19 C18 1.380(9) .
C9 H9 0.9300 .
C9 C10 1.418(9) .
C18 H18 0.9300 .
C00X H00A 0.9600 .
C00X H00B 0.9600 .
C00X H00C 0.9600 .
C25 H25 0.9300 .
C00Z C37 1.388(18) .
C00Z C01D 1.414(14) .
C00Z C33 1.436(14) .
C010 C015 1.438(14) .
C010 C01D 1.355(12) .
C15 H15A 0.9600 .
C15 H15B 0.9600 .
C15 H15C 0.9600 .
C10 C8 1.396(13) .
C10 C11 1.369(13) .
C6 H6 0.9300 .
C6 C7 1.377(12) .
C8 C14 1.424(11) .
C8 C7 1.353(14) .
C015 H015 0.9300 .
C015 C01E 1.372(13) .
C37 C36 1.478(16) .
C37 C01E 1.407(14) .
C14 H14 0.9300 .
C14 C13 1.329(19) .
C7 H7 0.9300 .
C13 H13 0.9300 .
C13 C12 1.373(19) .
C11 H11 0.9300 .
C11 C12 1.366(12) .
C12 H12 0.9300 .
C36 H36 0.9300 .
C36 C35 1.34(2) .
C01D H01D 0.9300 .
C01E H01E 0.9300 .
C33 H33 0.9300 .
C33 C34 1.371(17) .
C35 H35 0.9300 .
C35 C34 1.34(2) .
C34 H34 0.9300 .
C0AA H0AA 0.9300 .
C0AA C01I 1.37(3) .
C0AA C31 1.40(3) .
C01I H01I 0.9300 .
C01I C1AA 1.50(4) .
C1AA H1AA 0.9300 .
C1AA C2AA 1.31(4) .
C2AA H2AA 0.9300 .
C2AA C30 1.43(3) .
C30 C29 1.33(4) .
C30 C31 1.49(3) .
C29 H29 0.9300 .
C29 C28 1.33(3) .
C28 H28 0.9300 .
C28 C27 1.43(2) .
C27 C32 1.35(3) .
C32 H32 0.9300 .
C32 C31 1.43(3) .
C22 H22A 0.9600 .
C22 H22B 0.9600 .
C22 H22C 0.9600 .

loop_
_geom_torsion_atom_site_label_1
_geom_torsion_atom_site_label_2
_geom_torsion_atom_site_label_3
_geom_torsion_atom_site_label_4
_geom_torsion
_geom_torsion_site_symmetry_1
_geom_torsion_site_symmetry_4
Tb1 Tb1 O2 C21 160.6(4) 2_666 .
Tb1 Tb1 O6 C26 177.5(5) 2_666 .
Tb1 Tb1 O3 C16 -26.6(3) 2_666 .
Tb1 Tb1 O3 C15 179.6(5) 2_666 .
Tb1 Tb1 O7 C24 13.6(6) 2_666 .
Tb1 Tb1 O5 C2 108.3(5) 2_666 .
Tb1 Tb1 O4 C4 -139.3(6) 2_666 .
Tb1 Tb1 O8 C00X -144.6(7) 2_666 .
Tb1 O2 C21 C16 149.7(4) 2_666 .
Tb1 O2 C21 C16 -10.3(6) . .
Tb1 O2 C21 C20 -27.1(5) 2_666 .
Tb1 O2 C21 C20 173.0(3) . .
Tb1 O6 C26 C25 8.0(9) . .
Tb1 O6 C26 C010 -163.6(5) . .
Tb1 O6 C26 C27 175.7(9) . .
Tb1 O3 C16 C21 10.0(5) . .
Tb1 O3 C16 C17 -171.6(5) . .
Tb1 O7 C24 C23 173.7(4) . .
Tb1 O7 C24 C25 -3.4(10) . .
Tb1 O1 C20 C21 20.6(5) 2_666 .
Tb1 O1 C20 C19 -157.9(4) 2_666 .
Tb1 O5 C2 C3 -12.9(10) . .
Tb1 O5 C2 C1 167.4(4) . .
Tb1 O4 C4 C3 -6.3(9) . .
Tb1 O4 C4 C5 174.7(4) . .
O2 Tb1 O2 Tb1 0.000(2) 2_666 2_666
O2 Tb1 O2 C21 160.6(4) 2_666 .
O2 Tb1 O6 C26 -149.1(5) . .
O2 Tb1 O6 C26 143.9(5) 2_666 .
O2 Tb1 O3 C16 -10.6(3) . .
O2 Tb1 O3 C16 -43.1(4) 2_666 .
O2 Tb1 O3 C15 -164.3(5) . .
O2 Tb1 O3 C15 163.2(5) 2_666 .
O2 Tb1 O7 C24 62.6(6) . .
O2 Tb1 O7 C24 -34.2(6) 2_666 .
O2 Tb1 O5 C2 139.6(5) 2_666 .
O2 Tb1 O5 C2 50.2(6) . .
O2 Tb1 O4 C4 -112.7(6) 2_666 .
O2 Tb1 O4 C4 -159.0(6) . .
O2 Tb1 O8 C00X -177.4(7) . .
O2 Tb1 O8 C00X -110.4(7) 2_666 .
O2 C21 C20 O1 2.6(6) . .
O2 C21 C20 C19 -178.9(5) . .
O6 Tb1 O2 Tb1 -74.98(14) . 2_666
O6 Tb1 O2 C21 85.6(3) . .
O6 Tb1 O3 C16 -100.3(3) . .
O6 Tb1 O3 C15 105.9(5) . .
O6 Tb1 O7 C24 5.0(5) . .
O6 Tb1 O5 C2 -127.8(5) . .
O6 Tb1 O4 C4 130.6(6) . .
O6 Tb1 O8 C00X -110.7(7) . .
O6 C26 C25 C24 -2.2(10) . .
O6 C26 C010 C015 27.2(11) . .
O6 C26 C010 C01D -147.5(8) . .
O6 C26 C27 C28 -145.9(17) . .
O6 C26 C27 C32 49(2) . .
O3 Tb1 O2 Tb1 -149.88(18) . 2_666
O3 Tb1 O2 C21 10.7(3) . .
O3 Tb1 O6 C26 -84.5(5) . .
O3 Tb1 O7 C24 83.0(5) . .
O3 Tb1 O5 C2 -35.2(5) . .
O3 Tb1 O4 C4 136.8(6) . .
O3 Tb1 O8 C00X 135.3(7) . .
O3 C16 C21 O2 -1.5(7) . .
O3 C16 C21 C20 175.4(4) . .
O3 C16 C17 C18 -177.7(6) . .
O7 Tb1 O2 Tb1 -128.09(16) . 2_666
O7 Tb1 O2 C21 32.5(4) . .
O7 Tb1 O6 C26 -7.6(5) . .
O7 Tb1 O3 C16 -174.0(3) . .
O7 Tb1 O3 C15 32.2(5) . .
O7 Tb1 O5 C2 -90.6(5) . .
O7 Tb1 O4 C4 67.8(6) . .
O7 Tb1 O8 C00X 24.1(8) . .
O7 C24 C23 F4 -63.9(9) . .
O7 C24 C23 F6 56.6(9) . .
O7 C24 C23 F5 174.7(7) . .
O7 C24 C25 C26 0.1(10) . .
O1 Tb1 O2 Tb1 -9.1(2) 2_666 2_666
O1 Tb1 O2 C21 151.5(3) 2_666 .
O1 Tb1 O6 C26 77.5(5) 2_666 .
O1 Tb1 O3 C16 -132.0(3) 2_666 .
O1 Tb1 O3 C15 74.2(5) 2_666 .
O1 Tb1 O7 C24 -74.1(5) 2_666 .
O1 Tb1 O5 C2 -177.8(5) 2_666 .
O1 Tb1 O4 C4 -11.2(7) 2_666 .
O1 Tb1 O8 C00X -47.2(7) 2_666 .
O1 C20 C19 C18 175.6(5) . .
O5 Tb1 O2 Tb1 106.5(2) . 2_666
O5 Tb1 O2 C21 -92.8(4) . .
O5 Tb1 O6 C26 29.7(6) . .
O5 Tb1 O3 C16 131.7(3) . .
O5 Tb1 O3 C15 -22.1(5) . .
O5 Tb1 O7 C24 -145.9(5) . .
O5 Tb1 O4 C4 -0.2(6) . .
O5 Tb1 O8 C00X 22.7(7) . .
O5 C2 C1 F2 172.9(6) . .
O5 C2 C1 F3 -65.3(9) . .
O5 C2 C1 F1 53.7(8) . .
O4 Tb1 O2 Tb1 144.91(16) . 2_666
O4 Tb1 O2 C21 -54.5(3) . .
O4 Tb1 O6 C26 -78.6(6) . .
O4 Tb1 O3 C16 84.0(3) . .
O4 Tb1 O3 C15 -69.7(5) . .
O4 Tb1 O7 C24 145.3(5) . .
O4 Tb1 O5 C2 9.6(5) . .
O4 Tb1 O8 C00X 97.8(7) . .
O4 C4 C3 C2 6.3(10) . .
O4 C4 C5 C9 7.9(8) . .
O4 C4 C5 C6 -170.1(6) . .
O8 Tb1 O2 Tb1 70.22(15) . 2_666
O8 Tb1 O2 C21 -129.2(3) . .
O8 Tb1 O6 C26 144.2(5) . .
O8 Tb1 O3 C16 43.7(4) . .
O8 Tb1 O3 C15 -110.1(5) . .
O8 Tb1 O7 C24 -147.2(5) . .
O8 Tb1 O5 C2 88.6(5) . .
O8 Tb1 O4 C4 -75.2(6) . .
C16 C21 C20 O1 -174.3(4) . .
C16 C21 C20 C19 4.2(7) . .
C16 C17 C18 C19 1.0(11) . .
C21 C16 C17 C18 0.6(9) . .
C21 C20 C19 C18 -2.7(9) . .
C4 C3 C2 O5 3.0(11) . .
C4 C3 C2 C1 -177.4(6) . .
C4 C5 C9 C10 -177.9(5) . .
C4 C5 C6 C7 177.1(7) . .
C20 C19 C18 C17 0.0(10) . .
C3 C4 C5 C9 -171.1(6) . .
C3 C4 C5 C6 10.9(9) . .
C3 C2 C1 F2 -6.8(10) . .
C3 C2 C1 F3 115.0(8) . .
C3 C2 C1 F1 -125.9(7) . .
C26 C010 C015 C01E -178.3(8) . .
C26 C010 C01D C00Z 175.2(18) . .
C26 C27 C32 C31 177.5(15) . .
C17 C16 C21 O2 -180.0(5) . .
C17 C16 C21 C20 -3.1(7) . .
C5 C4 C3 C2 -174.8(6) . .
C5 C9 C10 C8 1.3(10) . .
C5 C9 C10 C11 -178.6(7) . .
C5 C6 C7 C8 0.2(15) . .
C9 C5 C6 C7 -1.0(11) . .
C9 C10 C8 C14 178.2(7) . .
C9 C10 C8 C7 -2.0(12) . .
C9 C10 C11 C12 -179.8(8) . .
C23 C24 C25 C26 -176.9(6) . .
C25 C26 C010 C015 -144.5(8) . .
C25 C26 C010 C01D 40.8(12) . .
C25 C26 C27 C28 23(2) . .
C25 C26 C27 C32 -141.9(15) . .
C25 C24 C23 F4 113.5(8) . .
C25 C24 C23 F6 -126.0(8) . .
C25 C24 C23 F5 -7.9(10) . .
C00Z C37 C36 C35 -5(3) . .
C00Z C37 C01E C015 -1(2) . .
C00Z C33 C34 C35 1(2) . .
C010 C26 C25 C24 168.7(7) . .
C010 C26 C27 C28 153(4) . .
C010 C26 C27 C32 -12(2) . .
C010 C015 C01E C37 3.7(15) . .
C15 O3 C16 C21 165.9(5) . .
C15 O3 C16 C17 -15.7(8) . .
C10 C8 C14 C13 1.6(15) . .
C10 C8 C7 C6 1.4(15) . .
C10 C11 C12 C13 1.7(16) . .
C6 C5 C9 C10 0.2(10) . .
C8 C10 C11 C12 0.3(12) . .
C8 C14 C13 C12 0.4(18) . .
C015 C010 C01D C00Z 0(2) . .
C37 C00Z C01D C010 2(3) . .
C37 C00Z C33 C34 -3(3) . .
C37 C36 C35 C34 3(3) . .
C14 C8 C7 C6 -178.8(9) . .
C14 C13 C12 C11 -2.1(19) . .
C7 C8 C14 C13 -178.2(11) . .
C11 C10 C8 C14 -1.9(12) . .
C11 C10 C8 C7 177.8(9) . .
C36 C37 C01E C015 176.7(10) . .
C36 C35 C34 C33 -1(3) . .
C01D C00Z C37 C36 -179.8(19) . .
C01D C00Z C37 C01E -2(3) . .
C01D C00Z C33 C34 -178.5(19) . .
C01D C010 C015 C01E -3.5(15) . .
C01E C37 C36 C35 177.5(15) . .
C33 C00Z C37 C36 5(3) . .
C33 C00Z C37 C01E -177.3(17) . .
C33 C00Z C01D C010 177.5(18) . .
C0AA C01I C1AA C2AA -1(4) . .
C01I C0AA C31 C30 6(4) . .
C01I C0AA C31 C32 -178(2) . .
C01I C1AA C2AA C30 0(5) . .
C1AA C2AA C30 C29 175(4) . .
C1AA C2AA C30 C31 3(6) . .
C2AA C30 C29 C28 -174(4) . .
C2AA C30 C31 C0AA -7(6) . .
C2AA C30 C31 C32 178(3) . .
C30 C29 C28 C27 4(5) . .
C29 C30 C31 C0AA -179(4) . .
C29 C30 C31 C32 5(6) . .
C29 C28 C27 C26 -172.0(17) . .
C29 C28 C27 C32 -8(3) . .
C28 C27 C32 C31 11(3) . .
C27 C26 C25 C24 -171.7(9) . .
C27 C26 C010 C015 156(4) . .
C27 C26 C010 C01D -18(2) . .
C27 C32 C31 C0AA 175(2) . .
C27 C32 C31 C30 -9(4) . .
C31 C0AA C01I C1AA -2(4) . .
C31 C30 C29 C28 -3(7) . .
C22 O1 C20 C21 175.3(4) . .
C22 O1 C20 C19 -3.2(7) . .
